data_7220286
loop_
_publ_author_name
'Moorthy, Jarugu Narasimha'
'Natarajan, Palani'
'Krishna, Manchugondanahalli S.'
'Nagarajaiah, Honnappa'
'Venugopalan, Paloth'

_publ_section_title
;
 Isomorphous three-component crystals (pseudopolymorphs of binary
 cocrystals) based on lattice inclusion of guests with a
 sterically-rigidified tetraarylpyrene host
;
_journal_issue 28
_journal_name_full CrystEngComm
_journal_page_first 5307
_journal_paper_doi 10.1039/C5CE00243E
_journal_volume 17
_journal_year 2015
_chemical_formula_sum 'C45 H61 O2'
_chemical_formula_weight 633.94
_chemical_name_common tetraarylpyrene
_chemical_name_systematic
; 
 tetraarylpyrene 
;
_space_group_IT_number 13
_symmetry_cell_setting monoclinic
_symmetry_space_group_name_Hall '-P 2yac'
_symmetry_space_group_name_H-M 'P 1 2/n 1'
_atom_sites_solution_hydrogens geom
_atom_sites_solution_primary direct
_atom_sites_solution_secondary difmap
_audit_creation_method SHELXL-97
_audit_update_record
;
2015-04-14 deposited with the CCDC.
2015-05-05 downloaded from the CCDC.
;
_cell_angle_alpha 90.00
_cell_angle_beta 110.790(4)
_cell_angle_gamma 90.00
_cell_formula_units_Z 4
_cell_length_a 17.096(4)
_cell_length_b 11.004(2)
_cell_length_c 21.653(5)
_cell_measurement_reflns_used 2390
_cell_measurement_temperature 100(2)
_cell_measurement_theta_max 19.69
_cell_measurement_theta_min 2.55
_cell_volume 3808.2(14)
_computing_cell_refinement 'Bruker SAINT'
_computing_data_collection 'Bruker APEX'
_computing_data_reduction 'Bruker SAINT'
_computing_molecular_graphics 'SHELXL 5.1, XP (Sheldrick, 1994)'
_computing_publication_material SHELXS-97
_computing_structure_refinement 'SHELXL-97 (Sheldrick, 2008)'
_computing_structure_solution 'SHELXS-97 (Sheldrick, 2008)'
_diffrn_ambient_temperature 100(2)
_diffrn_measured_fraction_theta_full 0.982
_diffrn_measured_fraction_theta_max 0.982
_diffrn_measurement_device_type 'Bruker SMART APEX'
_diffrn_measurement_method 'phi and omega scans'
_diffrn_radiation_monochromator graphite
_diffrn_radiation_source 'fine-focus sealed tube'
_diffrn_radiation_type MoK\a
_diffrn_radiation_wavelength 0.71073
_diffrn_reflns_av_R_equivalents 0.0651
_diffrn_reflns_av_sigmaI/netI 0.0711
_diffrn_reflns_limit_h_max 20
_diffrn_reflns_limit_h_min -20
_diffrn_reflns_limit_k_max 13
_diffrn_reflns_limit_k_min -11
_diffrn_reflns_limit_l_max 25
_diffrn_reflns_limit_l_min -17
_diffrn_reflns_number 18819
_diffrn_reflns_theta_full 25.00
_diffrn_reflns_theta_max 25.00
_diffrn_reflns_theta_min 2.11
_exptl_absorpt_coefficient_mu 0.065
_exptl_absorpt_correction_type none
_exptl_crystal_colour colorless
_exptl_crystal_density_diffrn 1.106
_exptl_crystal_density_method 'not measured'
_exptl_crystal_description blacks
_exptl_crystal_F_000 1388
_exptl_crystal_size_max 0.2
_exptl_crystal_size_mid 0.1
_exptl_crystal_size_min 0.1
_refine_diff_density_max 0.237
_refine_diff_density_min -0.247
_refine_diff_density_rms 0.051
_refine_ls_extinction_method none
_refine_ls_goodness_of_fit_ref 1.089
_refine_ls_hydrogen_treatment constr
_refine_ls_matrix_type full
_refine_ls_number_parameters 588
_refine_ls_number_reflns 6593
_refine_ls_number_restraints 354
_refine_ls_restrained_S_all 1.135
_refine_ls_R_factor_all 0.1871
_refine_ls_R_factor_gt 0.0986
_refine_ls_shift/su_max 0.000
_refine_ls_shift/su_mean 0.000
_refine_ls_structure_factor_coef Fsqd
_refine_ls_weighting_details 'calc w=1/[\s^2^(Fo^2^)+(0.1495P)^2^+0.0000P] where P=(Fo^2^+2Fc^2^)/3'
_refine_ls_weighting_scheme calc
_refine_ls_wR_factor_gt 0.2617
_refine_ls_wR_factor_ref 0.3125
_reflns_number_gt 2797
_reflns_number_total 6593
_reflns_threshold_expression >2sigma(I)
_cod_data_source_file c5ce00243e1.cif
_cod_data_source_block TPMM_CD_DEC
_cod_depositor_comments
;
The following automatic conversions were performed:

'_symmetry_cell_setting' value 'Monoclinic' changed to 'monoclinic'
according to
/usr/data/users/saulius/crontab/automatic-downloads/rss-feeds/RSC/lib/dictionaries/cif_core.dic
dictionary named 'cif_core.dic' version 2.4.2 from 2011-04-26.

Automatic conversion script
Id: cif_fix_values 3271 2015-04-21 07:52:19Z andrius 

 Adding full bibliography for 7220283--7220287.cif.
;
_cod_original_cell_volume 3808.4(15)
_cod_original_sg_symbol_H-M P2/n
_cod_database_code 7220286

loop_
_symmetry_equiv_pos_as_xyz
'x, y, z'
'-x+1/2, y, -z+1/2'
'-x, -y, -z'
'x-1/2, -y, z-1/2'

loop_
_atom_site_label
_atom_site_type_symbol
_atom_site_fract_x
_atom_site_fract_y
_atom_site_fract_z
_atom_site_U_iso_or_equiv
_atom_site_adp_type
_atom_site_occupancy
_atom_site_symmetry_multiplicity
_atom_site_calc_flag
_atom_site_refinement_flags
_atom_site_disorder_assembly
_atom_site_disorder_group
O1 O 0.5321(2) -0.2052(4) 0.5411(3) 0.1784(16) Uani 1 1 d . . .
O2 O 0.0406(5) 0.3961(12) 0.8649(5) 0.184(7) Uani 0.432(17) 1 d PD A 1
O2A O 0.0509(4) 0.4829(7) 0.8455(5) 0.160(4) Uani 0.568(17) 1 d PD A 2
C1 C 0.18880(18) -0.0179(3) 0.5798(2) 0.0935(12) Uani 1 1 d . . .
C2 C 0.18689(18) 0.0561(4) 0.6305(2) 0.1029(14) Uani 1 1 d . . .
H2 H 0.2381 0.0720 0.6657 0.123 Uiso 1 1 calc R . .
C3 C 0.11306(18) 0.1097(3) 0.6331(2) 0.0964(12) Uani 1 1 d . . .
C4 C 0.03773(18) 0.0882(3) 0.5799(2) 0.0938(12) Uani 1 1 d . . .
C5 C 0.03807(17) 0.0122(3) 0.5276(2) 0.0929(12) Uani 1 1 d . . .
C6 C 0.11396(17) -0.0418(3) 0.5267(2) 0.0956(12) Uani 1 1 d . . .
C7 C 0.11167(19) -0.1169(3) 0.4726(2) 0.0980(12) Uani 1 1 d . . .
H7 H 0.1623 -0.1518 0.4722 0.118 Uiso 1 1 calc R . .
C8 C -0.04034(18) 0.1402(3) 0.5778(2) 0.0991(12) Uani 1 1 d . . .
H8 H -0.0414 0.1918 0.6126 0.119 Uiso 1 1 calc R . .
C9 C 0.27051(17) -0.0683(3) 0.58191(18) 0.0908(11) Uani 1 1 d . . .
C10 C 0.3193(2) -0.0060(4) 0.5527(2) 0.1169(15) Uani 1 1 d . . .
C11 C 0.3964(2) -0.0525(5) 0.5566(2) 0.1216(15) Uani 1 1 d . . .
H11 H 0.4302 -0.0078 0.5380 0.146 Uiso 1 1 calc R . .
C12 C 0.4252(2) -0.1637(4) 0.5872(2) 0.1130(13) Uani 1 1 d . . .
C13 C 0.3751(2) -0.2247(4) 0.61559(19) 0.0986(12) Uani 1 1 d . . .
H13 H 0.3945 -0.2997 0.6374 0.118 Uiso 1 1 calc R . .
C14 C 0.29806(18) -0.1810(3) 0.61347(18) 0.0879(10) Uani 1 1 d . . .
C15 C 0.2469(2) -0.2497(3) 0.6456(2) 0.1033(12) Uani 1 1 d . . .
H15A H 0.1926 -0.2706 0.6123 0.155 Uiso 1 1 calc R . .
H15B H 0.2383 -0.1991 0.6799 0.155 Uiso 1 1 calc R . .
H15C H 0.2764 -0.3243 0.6656 0.155 Uiso 1 1 calc R . .
C16 C 0.2896(2) 0.1146(5) 0.5183(3) 0.161(2) Uani 1 1 d . . .
H16A H 0.3300 0.1438 0.4989 0.241 Uiso 1 1 calc R . .
H16B H 0.2848 0.1741 0.5504 0.241 Uiso 1 1 calc R . .
H16C H 0.2349 0.1037 0.4833 0.241 Uiso 1 1 calc R . .
C17 C 0.5113(3) -0.2206(7) 0.5965(3) 0.168(3) Uani 1 1 d . . .
H17A H 0.5547 -0.1823 0.6349 0.201 Uiso 1 1 calc R . .
H17B H 0.5099 -0.3085 0.6059 0.201 Uiso 1 1 calc R . .
C18 C 0.4872(4) -0.2948(9) 0.4966(5) 0.252(5) Uani 1 1 d . . .
H18A H 0.5068 -0.3753 0.5149 0.377 Uiso 1 1 calc R . .
H18B H 0.4960 -0.2848 0.4546 0.377 Uiso 1 1 calc R . .
H18C H 0.4275 -0.2869 0.4893 0.377 Uiso 1 1 calc R . .
C19 C 0.11453(17) 0.1838(3) 0.6912(3) 0.0973(13) Uani 1 1 d . . .
C20 C 0.09896(18) 0.1303(3) 0.7433(3) 0.0969(12) Uani 1 1 d . . .
C21 C 0.0992(2) 0.2015(4) 0.7975(3) 0.1083(13) Uani 1 1 d . . .
H21 H 0.0881 0.1638 0.8330 0.130 Uiso 1 1 calc R . .
C22 C 0.1149(2) 0.3233(4) 0.8001(3) 0.1180(16) Uani 1 1 d . A .
C23 C 0.1316(2) 0.3773(4) 0.7489(4) 0.1266(19) Uani 1 1 d . . .
H23 H 0.1433 0.4619 0.7508 0.152 Uiso 1 1 calc R . .
C24 C 0.1320(2) 0.3111(4) 0.6941(3) 0.1226(17) Uani 1 1 d . . .
C25 C 0.1503(3) 0.3668(4) 0.6370(3) 0.148(2) Uani 1 1 d . . .
H25A H 0.1650 0.4526 0.6464 0.222 Uiso 1 1 calc R . .
H25B H 0.1007 0.3602 0.5967 0.222 Uiso 1 1 calc R . .
H25C H 0.1971 0.3237 0.6308 0.222 Uiso 1 1 calc R . .
C26 C 0.0813(2) -0.0037(3) 0.7430(2) 0.1088(13) Uani 1 1 d . . .
H26A H 0.0297 -0.0226 0.7060 0.163 Uiso 1 1 calc R . .
H26B H 0.0747 -0.0263 0.7846 0.163 Uiso 1 1 calc R . .
H26C H 0.1279 -0.0493 0.7380 0.163 Uiso 1 1 calc R . .
C27 C 0.1158(3) 0.4029(5) 0.8558(4) 0.164(2) Uani 1 1 d D . .
H27A H 0.1598 0.3771 0.8953 0.197 Uiso 0.432(17) 1 d PR A .
H27B H 0.1266 0.4856 0.8471 0.197 Uiso 0.432(17) 1 d PR . .
H27C H 0.1174 0.3508 0.8918 0.197 Uiso 0.568(17) 1 d PR . .
H27D H 0.1670 0.4487 0.8699 0.197 Uiso 0.568(17) 1 d PR . .
C28 C -0.0312(4) 0.4415(6) 0.8158(5) 0.218(3) Uani 1 1 d D . .
H28A H -0.0788 0.4302 0.8288 0.326 Uiso 0.432(17) 1 d PR A .
H28B H -0.0237 0.5266 0.8098 0.326 Uiso 0.432(17) 1 d PR . .
H28C H -0.0401 0.3993 0.7751 0.326 Uiso 0.432(17) 1 d PR . .
H28D H -0.0692 0.5077 0.8118 0.326 Uiso 0.568(17) 1 d PR . .
H28E H -0.0388 0.4099 0.7727 0.326 Uiso 0.568(17) 1 d PR . .
H28F H -0.0420 0.3785 0.8424 0.326 Uiso 0.568(17) 1 d PR . .
C29 C -0.1563(8) -0.4361(12) 0.5280(7) 0.166(6) Uani 0.450(9) 1 d PDU B 1
H29A H -0.1819 -0.3586 0.5168 0.200 Uiso 0.450(9) 1 calc PR B 1
C30 C -0.0737(8) -0.4431(14) 0.5653(8) 0.217(10) Uani 0.450(9) 1 d PDU B 1
H30A H -0.0512 -0.5152 0.5892 0.261 Uiso 0.450(9) 1 calc PR B 1
C31 C -0.0179(9) -0.3349(16) 0.5685(7) 0.145(6) Uani 0.450(9) 1 d PDU B 1
H31A H 0.0351 -0.3638 0.5648 0.174 Uiso 0.450(9) 1 calc PR B 1
H31B H -0.0456 -0.2813 0.5303 0.174 Uiso 0.450(9) 1 calc PR B 1
C32 C 0.0016(7) -0.2637(14) 0.6299(7) 0.137(6) Uani 0.450(9) 1 d PDU B 1
H32A H -0.0085 -0.1772 0.6171 0.164 Uiso 0.450(9) 1 calc PR B 1
H32B H 0.0623 -0.2724 0.6548 0.164 Uiso 0.450(9) 1 calc PR B 1
C33 C -0.0433(9) -0.291(2) 0.6770(7) 0.231(12) Uani 0.450(9) 1 d PDU B 1
H33A H -0.0087 -0.2596 0.7212 0.277 Uiso 0.450(9) 1 calc PR B 1
H33B H -0.0473 -0.3799 0.6807 0.277 Uiso 0.450(9) 1 calc PR B 1
C34 C -0.1310(8) -0.2372(12) 0.6586(9) 0.163(6) Uani 0.450(9) 1 d PDU B 1
H34A H -0.1605 -0.2472 0.6105 0.195 Uiso 0.450(9) 1 calc PR B 1
H34B H -0.1260 -0.1490 0.6682 0.195 Uiso 0.450(9) 1 calc PR B 1
C35 C -0.1843(9) -0.2947(19) 0.6948(8) 0.207(10) Uani 0.450(9) 1 d PDU B 1
H35A H -0.1572 -0.3710 0.7160 0.248 Uiso 0.450(9) 1 calc PR B 1
H35B H -0.1855 -0.2388 0.7303 0.248 Uiso 0.450(9) 1 calc PR B 1
C36 C -0.2741(8) -0.3227(15) 0.6503(9) 0.245(10) Uani 0.450(9) 1 d PDU B 1
H36A H -0.3025 -0.3648 0.6768 0.293 Uiso 0.450(9) 1 calc PR B 1
H36B H -0.3038 -0.2450 0.6349 0.293 Uiso 0.450(9) 1 calc PR B 1
C37 C -0.2822(10) -0.4006(14) 0.5901(7) 0.215(12) Uani 0.450(9) 1 d PDU B 1
H37A H -0.3412 -0.3978 0.5596 0.258 Uiso 0.450(9) 1 calc PR B 1
H37B H -0.2476 -0.3637 0.5669 0.258 Uiso 0.450(9) 1 calc PR B 1
C38 C -0.2570(15) -0.5323(13) 0.6041(9) 0.244(11) Uani 0.450(9) 1 d PDU B 1
H38A H -0.2058 -0.5352 0.6442 0.292 Uiso 0.450(9) 1 calc PR B 1
H38B H -0.3017 -0.5745 0.6148 0.292 Uiso 0.450(9) 1 calc PR B 1
C39 C -0.2405(9) -0.6029(11) 0.5511(10) 0.150(6) Uani 0.450(9) 1 d PDU B 1
H39A H -0.2015 -0.6692 0.5734 0.180 Uiso 0.450(9) 1 calc PR B 1
H39B H -0.2940 -0.6421 0.5245 0.180 Uiso 0.450(9) 1 calc PR B 1
C40 C -0.2073(12) -0.5472(17) 0.5046(7) 0.222(11) Uani 0.450(9) 1 d PDU B 1
H40A H -0.2548 -0.5267 0.4639 0.266 Uiso 0.450(9) 1 calc PR B 1
H40B H -0.1725 -0.6081 0.4926 0.266 Uiso 0.450(9) 1 calc PR B 1
C29A C -0.2433(18) -0.468(2) 0.5379(11) 0.42(2) Uani 0.550(9) 1 d PDU B 2
H29C H -0.2468 -0.3908 0.5171 0.506 Uiso 0.550(9) 1 calc PR B 2
C30A C -0.1863(11) -0.5531(15) 0.5478(11) 0.344(17) Uani 0.550(9) 1 d PDU B 2
H30C H -0.1714 -0.6160 0.5800 0.412 Uiso 0.550(9) 1 calc PR B 2
C31A C -0.1507(14) -0.525(2) 0.4948(10) 0.43(2) Uani 0.550(9) 1 d PDU B 2
H31C H -0.1851 -0.4670 0.4614 0.521 Uiso 0.550(9) 1 calc PR B 2
H31D H -0.1398 -0.5993 0.4730 0.521 Uiso 0.550(9) 1 calc PR B 2
C32A C -0.0720(10) -0.4692(12) 0.5428(7) 0.185(7) Uani 0.550(9) 1 d PDU B 2
H32C H -0.0242 -0.5085 0.5350 0.222 Uiso 0.550(9) 1 calc PR B 2
H32D H -0.0687 -0.4936 0.5877 0.222 Uiso 0.550(9) 1 calc PR B 2
C33A C -0.0566(15) -0.3331(14) 0.5448(7) 0.283(13) Uani 0.550(9) 1 d PDU B 2
H33C H -0.0107 -0.3203 0.5277 0.340 Uiso 0.550(9) 1 calc PR B 2
H33D H -0.1073 -0.2965 0.5121 0.340 Uiso 0.550(9) 1 calc PR B 2
C34A C -0.0358(13) -0.2585(11) 0.6057(6) 0.262(13) Uani 0.550(9) 1 d PDU B 2
H34C H -0.0846 -0.2050 0.5994 0.314 Uiso 0.550(9) 1 calc PR B 2
H34D H 0.0110 -0.2048 0.6065 0.314 Uiso 0.550(9) 1 calc PR B 2
C35A C -0.0121(12) -0.3119(16) 0.6748(7) 0.278(14) Uani 0.550(9) 1 d PDU B 2
H35C H 0.0465 -0.2879 0.6998 0.334 Uiso 0.550(9) 1 calc PR B 2
H35D H -0.0127 -0.4014 0.6704 0.334 Uiso 0.550(9) 1 calc PR B 2
C36A C -0.0639(12) -0.280(2) 0.7173(7) 0.280(13) Uani 0.550(9) 1 d PDU B 2
H36C H -0.0406 -0.3269 0.7587 0.336 Uiso 0.550(9) 1 calc PR B 2
H36D H -0.0534 -0.1930 0.7294 0.336 Uiso 0.550(9) 1 calc PR B 2
C37A C -0.1577(12) -0.2979(15) 0.6920(14) 0.302(15) Uani 0.550(9) 1 d PDU B 2
H37C H -0.1808 -0.2499 0.6508 0.362 Uiso 0.550(9) 1 calc PR B 2
H37D H -0.1785 -0.2597 0.7246 0.362 Uiso 0.550(9) 1 calc PR B 2
C38A C -0.1971(10) -0.4230(13) 0.6773(6) 0.190(6) Uani 0.550(9) 1 d PDU B 2
H38C H -0.1581 -0.4769 0.6656 0.228 Uiso 0.550(9) 1 calc PR B 2
H38D H -0.2019 -0.4551 0.7185 0.228 Uiso 0.550(9) 1 calc PR B 2
C39A C -0.2815(10) -0.433(2) 0.6235(11) 0.254(11) Uani 0.550(9) 1 d PDU B 2
H39C H -0.3222 -0.4474 0.6458 0.305 Uiso 0.550(9) 1 calc PR B 2
H39D H -0.2943 -0.3520 0.6027 0.305 Uiso 0.550(9) 1 calc PR B 2
C40A C -0.3017(11) -0.5234(19) 0.5683(12) 0.348(19) Uani 0.550(9) 1 d PDU B 2
H40C H -0.3610 -0.5203 0.5386 0.417 Uiso 0.550(9) 1 calc PR B 2
H40D H -0.2859 -0.6075 0.5839 0.417 Uiso 0.550(9) 1 calc PR B 2
C41 C 0.8192(11) 0.115(3) 0.6881(10) 0.332(13) Uani 0.50 1 d PDU C -1
H41A H 0.8642 0.1128 0.6693 0.398 Uiso 0.50 1 calc PR C -1
H41B H 0.8006 0.2009 0.6850 0.398 Uiso 0.50 1 calc PR C -1
C42 C 0.7466(9) 0.047(2) 0.6391(10) 0.298(11) Uani 0.50 1 d PDU C -1
H42A H 0.7603 0.0410 0.5985 0.358 Uiso 0.50 1 calc PR C -1
H42B H 0.7510 -0.0369 0.6568 0.358 Uiso 0.50 1 calc PR C -1
C43 C 0.6546(9) 0.076(2) 0.6155(7) 0.263(9) Uani 0.50 1 d PDU C -1
H43A H 0.6472 0.1450 0.5843 0.315 Uiso 0.50 1 calc PR C -1
H43B H 0.6264 0.0059 0.5883 0.315 Uiso 0.50 1 calc PR C -1
C44 C 0.6024(8) 0.1079(18) 0.6558(8) 0.240(9) Uani 0.50 1 d PDU C -1
H44A H 0.5437 0.0955 0.6263 0.288 Uiso 0.50 1 calc PR C -1
H44B H 0.6093 0.1966 0.6638 0.288 Uiso 0.50 1 calc PR C -1
C45 C 0.6093(11) 0.0522(16) 0.7213(7) 0.202(7) Uani 0.50 1 d PDU C -1
H45A H 0.5569 0.0060 0.7131 0.242 Uiso 0.50 1 calc PR C -1
H45B H 0.6547 -0.0088 0.7314 0.242 Uiso 0.50 1 calc PR C -1
C46 C 0.6244(9) 0.1220(17) 0.7845(8) 0.200(6) Uani 0.50 1 d PDU C -1
H46A H 0.5884 0.1949 0.7711 0.240 Uiso 0.50 1 calc PR C -1
H46B H 0.5992 0.0714 0.8103 0.240 Uiso 0.50 1 calc PR C -1
C47 C 0.7045(12) 0.167(2) 0.8339(11) 0.261(10) Uani 0.50 1 d PDU C -1
H47A H 0.6932 0.1712 0.8757 0.314 Uiso 0.50 1 calc PR C -1
H47B H 0.7076 0.2530 0.8210 0.314 Uiso 0.50 1 calc PR C -1
C48 C 0.7930(13) 0.123(3) 0.8548(11) 0.348(16) Uani 0.50 1 d PDU C -1
H48A H 0.7895 0.0338 0.8568 0.418 Uiso 0.50 1 calc PR C -1
H48B H 0.8200 0.1510 0.9010 0.418 Uiso 0.50 1 calc PR C -1
C49 C 0.8564(12) 0.148(3) 0.8219(11) 0.354(18) Uani 0.50 1 d PDU C -1
H49A H 0.8532 0.2368 0.8134 0.425 Uiso 0.50 1 calc PR C -1
H49B H 0.9117 0.1338 0.8567 0.425 Uiso 0.50 1 calc PR C -1
C50 C 0.8622(11) 0.092(3) 0.7607(11) 0.323(14) Uani 0.50 1 d PDU C -1
H50A H 0.8515 0.0043 0.7656 0.388 Uiso 0.50 1 calc PR C -1
H50B H 0.9224 0.0970 0.7674 0.388 Uiso 0.50 1 calc PR C -1

loop_
_atom_site_aniso_label
_atom_site_aniso_U_11
_atom_site_aniso_U_22
_atom_site_aniso_U_33
_atom_site_aniso_U_23
_atom_site_aniso_U_13
_atom_site_aniso_U_12
O1 0.107(2) 0.198(4) 0.208(4) 0.043(3) 0.030(3) 0.007(2)
O2 0.202(13) 0.121(10) 0.180(10) -0.043(7) 0.009(8) 0.009(7)
O2A 0.114(6) 0.116(6) 0.234(8) -0.031(6) 0.042(5) 0.005(4)
C1 0.0478(18) 0.088(2) 0.117(3) 0.025(2) -0.0059(18) -0.0019(15)
C2 0.0393(17) 0.096(2) 0.139(4) 0.029(3) -0.0109(18) -0.0062(16)
C3 0.0457(18) 0.084(2) 0.129(3) 0.020(2) -0.0065(17) -0.0060(15)
C4 0.0453(17) 0.085(2) 0.129(3) 0.027(2) 0.0031(18) -0.0003(15)
C5 0.0429(16) 0.087(2) 0.124(3) 0.037(2) -0.0014(16) -0.0014(15)
C6 0.0390(16) 0.093(2) 0.128(3) 0.034(2) -0.0025(17) -0.0007(15)
C7 0.0489(19) 0.099(3) 0.124(3) 0.017(2) 0.0039(19) 0.0026(16)
C8 0.0472(17) 0.098(2) 0.131(3) 0.029(2) 0.0053(18) 0.0055(16)
C9 0.0404(15) 0.104(2) 0.105(3) 0.022(2) -0.0016(16) -0.0016(16)
C10 0.0490(19) 0.133(3) 0.136(3) 0.051(3) -0.0072(19) -0.0081(19)
C11 0.057(2) 0.163(4) 0.129(4) 0.043(3) 0.013(2) -0.009(2)
C12 0.058(2) 0.149(4) 0.117(3) 0.030(3) 0.013(2) 0.014(2)
C13 0.0582(19) 0.115(3) 0.105(3) 0.017(2) 0.0076(18) 0.0113(18)
C14 0.0517(17) 0.093(2) 0.101(3) 0.0083(19) 0.0045(16) 0.0026(16)
C15 0.075(2) 0.096(2) 0.130(3) 0.019(2) 0.025(2) 0.0068(18)
C16 0.073(2) 0.168(4) 0.201(5) 0.099(4) -0.001(3) -0.013(2)
C17 0.075(3) 0.326(8) 0.116(4) 0.037(4) 0.049(3) -0.003(4)
C18 0.103(4) 0.271(9) 0.305(11) -0.080(8) -0.022(5) -0.005(5)
C19 0.0411(16) 0.076(2) 0.141(4) 0.016(3) -0.0094(18) 0.0008(15)
C20 0.0490(17) 0.077(2) 0.137(4) 0.013(3) -0.002(2) 0.0056(15)
C21 0.0571(19) 0.096(3) 0.147(4) -0.003(3) 0.005(2) 0.0062(18)
C22 0.068(2) 0.088(3) 0.165(5) -0.006(3) 0.000(3) 0.0020(19)
C23 0.073(2) 0.084(3) 0.177(5) -0.013(4) -0.011(3) -0.005(2)
C24 0.055(2) 0.104(3) 0.166(5) 0.032(4) -0.014(2) -0.0092(19)
C25 0.108(3) 0.108(3) 0.184(5) 0.027(3) -0.003(3) -0.030(2)
C26 0.086(2) 0.096(3) 0.127(3) 0.008(2) 0.016(2) 0.0012(18)
C27 0.100(4) 0.125(4) 0.228(7) -0.043(4) 0.008(4) 0.012(3)
C28 0.114(5) 0.169(5) 0.331(10) -0.013(6) 0.031(5) 0.038(4)
C29 0.189(14) 0.163(12) 0.192(14) -0.038(11) 0.123(13) -0.025(10)
C30 0.215(13) 0.270(17) 0.231(17) -0.085(12) 0.160(12) 0.071(12)
C31 0.132(10) 0.150(13) 0.155(13) -0.051(10) 0.054(10) -0.059(8)
C32 0.080(7) 0.200(15) 0.133(12) -0.005(12) 0.041(8) -0.031(8)
C33 0.24(2) 0.26(3) 0.16(2) 0.00(2) 0.031(19) -0.146(19)
C34 0.162(12) 0.126(9) 0.214(17) 0.003(10) 0.084(12) 0.003(9)
C35 0.211(17) 0.21(2) 0.25(2) -0.014(18) 0.150(18) 0.025(16)
C36 0.189(17) 0.36(3) 0.177(16) -0.093(17) 0.054(13) 0.006(17)
C37 0.094(9) 0.30(2) 0.26(2) 0.111(19) 0.076(11) 0.080(13)
C38 0.19(2) 0.171(17) 0.30(3) -0.002(18) 0.010(19) -0.057(15)
C39 0.120(10) 0.135(11) 0.178(14) -0.050(10) 0.032(9) -0.038(7)
C40 0.24(2) 0.21(2) 0.123(14) -0.020(14) -0.044(14) 0.008(17)
C29A 0.48(4) 0.29(3) 0.31(3) 0.02(3) -0.09(3) 0.06(3)
C30A 0.56(4) 0.157(18) 0.25(3) -0.109(18) 0.07(3) 0.04(2)
C31A 0.55(4) 0.27(3) 0.37(4) -0.04(3) 0.02(4) -0.04(3)
C32A 0.293(18) 0.176(11) 0.159(11) -0.014(8) 0.171(12) 0.091(10)
C33A 0.37(3) 0.146(14) 0.232(18) 0.015(13) -0.013(18) -0.030(16)
C34A 0.32(2) 0.176(13) 0.154(14) 0.088(12) -0.079(15) -0.116(14)
C35A 0.29(2) 0.164(13) 0.22(2) 0.051(14) -0.102(17) -0.140(13)
C36A 0.37(3) 0.290(19) 0.147(14) 0.006(14) 0.044(15) -0.203(19)
C37A 0.34(3) 0.26(3) 0.29(3) -0.05(2) 0.10(2) -0.14(2)
C38A 0.247(15) 0.200(12) 0.170(11) -0.026(9) 0.131(11) -0.073(12)
C39A 0.212(18) 0.251(19) 0.37(3) -0.07(2) 0.194(19) -0.056(16)
C40A 0.198(18) 0.159(15) 0.48(3) 0.011(18) -0.13(2) -0.070(13)
C41 0.092(10) 0.53(3) 0.37(3) 0.23(2) 0.068(14) -0.010(17)
C42 0.137(13) 0.49(3) 0.246(18) 0.10(2) 0.047(13) 0.053(17)
C43 0.150(13) 0.45(3) 0.172(14) 0.053(16) 0.036(12) -0.019(16)
C44 0.083(9) 0.288(17) 0.30(2) 0.150(16) 0.013(10) -0.001(9)
C45 0.087(11) 0.264(16) 0.246(17) 0.038(15) 0.048(10) -0.007(9)
C46 0.129(12) 0.266(15) 0.221(16) -0.060(12) 0.081(12) 0.001(11)
C47 0.22(2) 0.29(2) 0.246(19) -0.058(18) 0.053(17) -0.064(17)
C48 0.25(3) 0.41(3) 0.29(3) -0.04(2) -0.02(2) 0.00(3)
C49 0.15(2) 0.44(3) 0.36(3) -0.05(3) -0.05(2) -0.10(2)
C50 0.078(13) 0.51(3) 0.39(3) 0.04(3) 0.094(16) 0.000(16)

loop_
_atom_type_symbol
_atom_type_description
_atom_type_scat_dispersion_real
_atom_type_scat_dispersion_imag
_atom_type_scat_source
C C 0.0033 0.0016 'International Tables Vol C Tables 4.2.6.8 and 6.1.1.4'
H H 0.0000 0.0000 'International Tables Vol C Tables 4.2.6.8 and 6.1.1.4'
O O 0.0106 0.0060 'International Tables Vol C Tables 4.2.6.8 and 6.1.1.4'

loop_
_geom_angle_atom_site_label_1
_geom_angle_atom_site_label_2
_geom_angle_atom_site_label_3
_geom_angle
_geom_angle_site_symmetry_1
_geom_angle_site_symmetry_3
C17 O1 C18 105.4(6) . .
C27 O2 C28 119.1(8) . .
C27 O2 H27C 41.6 . .
C28 O2 H27C 158.4 . .
C27 O2 H28F 151.8 . .
C28 O2 H28F 41.0 . .
H27C O2 H28F 149.1 . .
C27 O2A C28 119.2(6) . .
C27 O2A H27B 42.2 . .
C28 O2A H27B 149.2 . .
C27 O2A H28B 152.1 . .
C28 O2A H28B 41.2 . .
H27B O2A H28B 139.5 . .
C2 C1 C6 119.3(3) . .
C2 C1 C9 118.9(3) . .
C6 C1 C9 121.8(4) . .
C1 C2 C3 123.6(3) . .
C1 C2 H2 118.2 . .
C3 C2 H2 118.2 . .
C4 C3 C2 117.8(4) . .
C4 C3 C19 121.2(3) . .
C2 C3 C19 120.9(3) . .
C5 C4 C3 119.6(3) . .
C5 C4 C8 118.6(3) . .
C3 C4 C8 121.8(4) . .
C4 C5 C6 121.3(3) . .
C4 C5 C5 121.0(4) . 3_556
C6 C5 C5 117.7(6) . 3_556
C1 C6 C7 122.1(3) . .
C1 C6 C5 118.4(5) . .
C7 C6 C5 119.5(3) . .
C8 C7 C6 122.1(3) 3_556 .
C8 C7 H7 118.9 3_556 .
C6 C7 H7 118.9 . .
C7 C8 C4 121.0(4) 3_556 .
C7 C8 H8 119.5 3_556 .
C4 C8 H8 119.5 . .
C10 C9 C14 120.1(3) . .
C10 C9 C1 120.6(3) . .
C14 C9 C1 119.3(3) . .
C11 C10 C9 119.9(3) . .
C11 C10 C16 119.8(4) . .
C9 C10 C16 120.2(4) . .
C10 C11 C12 121.3(4) . .
C10 C11 H11 119.3 . .
C12 C11 H11 119.3 . .
C13 C12 C11 117.7(3) . .
C13 C12 C17 117.0(4) . .
C11 C12 C17 125.2(4) . .
C14 C13 C12 122.9(4) . .
C14 C13 H13 118.5 . .
C12 C13 H13 118.5 . .
C13 C14 C9 118.0(3) . .
C13 C14 C15 120.8(3) . .
C9 C14 C15 121.1(3) . .
C14 C15 H15A 109.5 . .
C14 C15 H15B 109.5 . .
H15A C15 H15B 109.5 . .
C14 C15 H15C 109.5 . .
H15A C15 H15C 109.5 . .
H15B C15 H15C 109.5 . .
C10 C16 H16A 109.5 . .
C10 C16 H16B 109.5 . .
H16A C16 H16B 109.5 . .
C10 C16 H16C 109.5 . .
H16A C16 H16C 109.5 . .
H16B C16 H16C 109.5 . .
O1 C17 C12 111.4(4) . .
O1 C17 H17A 109.3 . .
C12 C17 H17A 109.3 . .
O1 C17 H17B 109.3 . .
C12 C17 H17B 109.3 . .
H17A C17 H17B 108.0 . .
O1 C18 H18A 109.5 . .
O1 C18 H18B 109.5 . .
H18A C18 H18B 109.5 . .
O1 C18 H18C 109.5 . .
H18A C18 H18C 109.5 . .
H18B C18 H18C 109.5 . .
C20 C19 C24 118.7(5) . .
C20 C19 C3 120.4(4) . .
C24 C19 C3 121.0(5) . .
C19 C20 C21 120.0(4) . .
C19 C20 C26 120.7(4) . .
C21 C20 C26 119.3(5) . .
C22 C21 C20 121.4(5) . .
C22 C21 H21 119.3 . .
C20 C21 H21 119.3 . .
C21 C22 C23 119.1(5) . .
C21 C22 C27 123.8(6) . .
C23 C22 C27 117.1(5) . .
C22 C23 C24 121.7(5) . .
C22 C23 H23 119.2 . .
C24 C23 H23 119.2 . .
C23 C24 C19 119.1(5) . .
C23 C24 C25 123.3(5) . .
C19 C24 C25 117.6(6) . .
C24 C25 H25A 109.5 . .
C24 C25 H25B 109.5 . .
H25A C25 H25B 109.5 . .
C24 C25 H25C 109.5 . .
H25A C25 H25C 109.5 . .
H25B C25 H25C 109.5 . .
C20 C26 H26A 109.5 . .
C20 C26 H26B 109.5 . .
H26A C26 H26B 109.5 . .
C20 C26 H26C 109.5 . .
H26A C26 H26C 109.5 . .
H26B C26 H26C 109.5 . .
O2 C27 O2A 46.5(5) . .
O2 C27 C22 110.2(7) . .
O2A C27 C22 118.2(5) . .
O2 C27 H27A 109.4 . .
O2A C27 H27A 131.7 . .
C22 C27 H27A 109.3 . .
O2 C27 H27B 109.5 . .
O2A C27 H27B 63.9 . .
C22 C27 H27B 110.3 . .
H27A C27 H27B 108.1 . .
O2 C27 H27C 66.9 . .
O2A C27 H27C 107.6 . .
C22 C27 H27C 107.2 . .
H27A C27 H27C 46.5 . .
H27B C27 H27C 140.6 . .
O2 C27 H27D 141.1 . .
O2A C27 H27D 107.9 . .
C22 C27 H27D 108.2 . .
H27A C27 H27D 62.3 . .
H27B C27 H27D 49.4 . .
H27C C27 H27D 107.2 . .
O2A C28 O2 45.5(5) . .
O2A C28 H28A 136.5 . .
O2 C28 H28A 109.8 . .
O2A C28 H28B 65.4 . .
O2 C28 H28B 109.1 . .
H28A C28 H28B 109.5 . .
O2A C28 H28C 112.7 . .
O2 C28 H28C 109.6 . .
H28A C28 H28C 109.5 . .
H28B C28 H28C 109.5 . .
O2A C28 H28D 109.4 . .
O2 C28 H28D 136.3 . .
H28A C28 H28D 60.4 . .
H28B C28 H28D 50.6 . .
H28C C28 H28D 113.8 . .
O2A C28 H28E 109.5 . .
O2 C28 H28E 112.9 . .
H28A C28 H28E 113.7 . .
H28B C28 H28E 101.6 . .
H28C C28 H28E 7.9 . .
H28D C28 H28E 109.5 . .
O2A C28 H28F 109.6 . .
O2 C28 H28F 65.8 . .
H28A C28 H28F 50.7 . .
H28B C28 H28F 148.0 . .
H28C C28 H28F 101.6 . .
H28D C28 H28F 109.5 . .
H28E C28 H28F 109.5 . .
C30 C29 C40 121.2(11) . .
C30 C29 H29A 119.4 . .
C40 C29 H29A 119.4 . .
C29 C30 C31 119.3(11) . .
C29 C30 H30A 120.4 . .
C31 C30 H30A 120.4 . .
C32 C31 C30 113.3(9) . .
C32 C31 H31A 108.9 . .
C30 C31 H31A 108.9 . .
C32 C31 H31B 108.9 . .
C30 C31 H31B 108.9 . .
H31A C31 H31B 107.7 . .
C31 C32 C33 120.0(10) . .
C31 C32 H32A 107.3 . .
C33 C32 H32A 107.3 . .
C31 C32 H32B 107.3 . .
C33 C32 H32B 107.3 . .
H32A C32 H32B 106.9 . .
C32 C33 C34 115.9(10) . .
C32 C33 H33A 108.3 . .
C34 C33 H33A 108.3 . .
C32 C33 H33B 108.3 . .
C34 C33 H33B 108.3 . .
H33A C33 H33B 107.4 . .
C33 C34 C35 114.5(9) . .
C33 C34 H34A 108.6 . .
C35 C34 H34A 108.6 . .
C33 C34 H34B 108.6 . .
C35 C34 H34B 108.6 . .
H34A C34 H34B 107.6 . .
C36 C35 C34 114.0(9) . .
C36 C35 H35A 108.7 . .
C34 C35 H35A 108.7 . .
C36 C35 H35B 108.7 . .
C34 C35 H35B 108.7 . .
H35A C35 H35B 107.6 . .
C37 C36 C35 114.8(8) . .
C37 C36 H36A 108.6 . .
C35 C36 H36A 108.6 . .
C37 C36 H36B 108.6 . .
C35 C36 H36B 108.6 . .
H36A C36 H36B 107.5 . .
C38 C37 C36 115.8(9) . .
C38 C37 H37A 108.3 . .
C36 C37 H37A 108.3 . .
C38 C37 H37B 108.3 . .
C36 C37 H37B 108.3 . .
H37A C37 H37B 107.4 . .
C39 C38 C37 117.6(9) . .
C39 C38 H38A 107.9 . .
C37 C38 H38A 107.9 . .
C39 C38 H38B 107.9 . .
C37 C38 H38B 107.9 . .
H38A C38 H38B 107.2 . .
C40 C39 C38 122.6(8) . .
C40 C39 H39A 106.7 . .
C38 C39 H39A 106.7 . .
C40 C39 H39B 106.7 . .
C38 C39 H39B 106.7 . .
H39A C39 H39B 106.6 . .
C39 C40 C29 115.9(9) . .
C39 C40 H40A 108.3 . .
C29 C40 H40A 108.3 . .
C39 C40 H40B 108.3 . .
C29 C40 H40B 108.3 . .
H40A C40 H40B 107.4 . .
C30A C29A C40A 101.9(12) . .
C30A C29A H29C 129.1 . .
C40A C29A H29C 129.1 . .
C29A C30A C31A 102.0(12) . .
C29A C30A H30C 129.0 . .
C31A C30A H30C 129.0 . .
C30A C31A C32A 93.4(10) . .
C30A C31A H31C 113.0 . .
C32A C31A H31C 113.0 . .
C30A C31A H31D 113.0 . .
C32A C31A H31D 113.0 . .
H31C C31A H31D 110.4 . .
C31A C32A C33A 121.7(11) . .
C31A C32A H32C 106.9 . .
C33A C32A H32C 106.9 . .
C31A C32A H32D 106.9 . .
C33A C32A H32D 106.9 . .
H32C C32A H32D 106.7 . .
C34A C33A C32A 123.7(9) . .
C34A C33A H33C 106.4 . .
C32A C33A H33C 106.4 . .
C34A C33A H33D 106.4 . .
C32A C33A H33D 106.4 . .
H33C C33A H33D 106.5 . .
C33A C34A C35A 123.7(8) . .
C33A C34A H34C 106.4 . .
C35A C34A H34C 106.4 . .
C33A C34A H34D 106.4 . .
C35A C34A H34D 106.4 . .
H34C C34A H34D 106.5 . .
C34A C35A C36A 119.6(10) . .
C34A C35A H35C 107.4 . .
C36A C35A H35C 107.4 . .
C34A C35A H35D 107.4 . .
C36A C35A H35D 107.4 . .
H35C C35A H35D 107.0 . .
C37A C36A C35A 121.2(10) . .
C37A C36A H36C 107.0 . .
C35A C36A H36C 107.0 . .
C37A C36A H36D 107.0 . .
C35A C36A H36D 107.0 . .
H36C C36A H36D 106.8 . .
C36A C37A C38A 122.1(11) . .
C36A C37A H37C 106.8 . .
C38A C37A H37C 106.8 . .
C36A C37A H37D 106.8 . .
C38A C37A H37D 106.8 . .
H37C C37A H37D 106.7 . .
C39A C38A C37A 117.6(16) . .
C39A C38A H38C 107.9 . .
C37A C38A H38C 107.9 . .
C39A C38A H38D 107.9 . .
C37A C38A H38D 107.9 . .
H38C C38A H38D 107.2 . .
C40A C39A C38A 123.7(11) . .
C40A C39A H39C 106.4 . .
C38A C39A H39C 106.4 . .
C40A C39A H39D 106.4 . .
C38A C39A H39D 106.4 . .
H39C C39A H39D 106.5 . .
C39A C40A C29A 94.5(10) . .
C39A C40A H40C 112.8 . .
C29A C40A H40C 112.8 . .
C39A C40A H40D 112.8 . .
C29A C40A H40D 112.8 . .
H40C C40A H40D 110.3 . .
C50 C41 C42 128.4(14) . .
C50 C41 H41A 105.2 . .
C42 C41 H41A 105.2 . .
C50 C41 H41B 105.2 . .
C42 C41 H41B 105.2 . .
H41A C41 H41B 105.9 . .
C43 C42 C41 128.8(14) . .
C43 C42 H42A 105.1 . .
C41 C42 H42A 105.1 . .
C43 C42 H42B 105.1 . .
C41 C42 H42B 105.1 . .
H42A C42 H42B 105.9 . .
C44 C43 C42 128.3(11) . .
C44 C43 H43A 105.2 . .
C42 C43 H43A 105.2 . .
C44 C43 H43B 105.2 . .
C42 C43 H43B 105.2 . .
H43A C43 H43B 105.9 . .
C43 C44 C45 126.2(11) . .
C43 C44 H44A 105.8 . .
C45 C44 H44A 105.8 . .
C43 C44 H44B 105.8 . .
C45 C44 H44B 105.8 . .
H44A C44 H44B 106.2 . .
C46 C45 C44 125.1(12) . .
C46 C45 H45A 106.0 . .
C44 C45 H45A 106.0 . .
C46 C45 H45B 106.0 . .
C44 C45 H45B 106.0 . .
H45A C45 H45B 106.3 . .
C47 C46 C45 129.7(11) . .
C47 C46 H46A 104.9 . .
C45 C46 H46A 104.9 . .
C47 C46 H46B 104.9 . .
C45 C46 H46B 104.9 . .
H46A C46 H46B 105.8 . .
C46 C47 C48 132.8(14) . .
C46 C47 H47A 104.0 . .
C48 C47 H47A 104.0 . .
C46 C47 H47B 104.0 . .
C48 C47 H47B 104.0 . .
H47A C47 H47B 105.5 . .
C47 C48 C49 127.9(16) . .
C47 C48 H48A 105.3 . .
C49 C48 H48A 105.3 . .
C47 C48 H48B 105.3 . .
C49 C48 H48B 105.3 . .
H48A C48 H48B 106.0 . .
C50 C49 C48 128.4(16) . .
C50 C49 H49A 105.2 . .
C48 C49 H49A 105.2 . .
C50 C49 H49B 105.2 . .
C48 C49 H49B 105.2 . .
H49A C49 H49B 105.9 . .
C49 C50 C41 133.8(18) . .
C49 C50 H50A 103.8 . .
C41 C50 H50A 103.8 . .
C49 C50 H50B 103.8 . .
C41 C50 H50B 103.8 . .
H50A C50 H50B 105.4 . .

loop_
_geom_bond_atom_site_label_1
_geom_bond_atom_site_label_2
_geom_bond_distance
_geom_bond_site_symmetry_2
O1 C17 1.377(6) .
O1 C18 1.401(8) .
O2 C27 1.370(7) .
O2 C28 1.400(7) .
O2 H27C 1.3295 .
O2 H28F 1.3343 .
O2A C27 1.372(6) .
O2A C28 1.397(6) .
O2A H27B 1.2820 .
O2A H28B 1.3254 .
C1 C2 1.377(5) .
C1 C6 1.408(5) .
C1 C9 1.488(5) .
C2 C3 1.412(5) .
C2 H2 0.9500 .
C3 C4 1.411(5) .
C3 C19 1.491(6) .
C4 C5 1.408(5) .
C4 C8 1.438(5) .
C5 C6 1.434(5) .
C5 C5 1.447(7) 3_556
C6 C7 1.423(5) .
C7 C8 1.341(5) 3_556
C7 H7 0.9500 .
C8 C7 1.341(5) 3_556
C8 H8 0.9500 .
C9 C10 1.393(5) .
C9 C14 1.414(4) .
C10 C11 1.388(5) .
C10 C16 1.518(5) .
C11 C12 1.396(6) .
C11 H11 0.9500 .
C12 C13 1.391(5) .
C12 C17 1.545(6) .
C13 C14 1.388(5) .
C13 H13 0.9500 .
C14 C15 1.501(5) .
C15 H15A 0.9800 .
C15 H15B 0.9800 .
C15 H15C 0.9800 .
C16 H16A 0.9800 .
C16 H16B 0.9800 .
C16 H16C 0.9800 .
C17 H17A 0.9900 .
C17 H17B 0.9900 .
C18 H18A 0.9800 .
C18 H18B 0.9800 .
C18 H18C 0.9800 .
C19 C20 1.380(6) .
C19 C24 1.429(6) .
C20 C21 1.410(6) .
C20 C26 1.504(5) .
C21 C22 1.365(6) .
C21 H21 0.9500 .
C22 C23 1.375(7) .
C22 C27 1.486(7) .
C23 C24 1.393(7) .
C23 H23 0.9500 .
C24 C25 1.509(7) .
C25 H25A 0.9800 .
C25 H25B 0.9800 .
C25 H25C 0.9800 .
C26 H26A 0.9800 .
C26 H26B 0.9800 .
C26 H26C 0.9800 .
C27 H27A 0.9599 .
C27 H27B 0.9600 .
C27 H27C 0.9600 .
C27 H27D 0.9600 .
C28 H28A 0.9599 .
C28 H28B 0.9601 .
C28 H28C 0.9600 .
C28 H28D 0.9600 .
C28 H28E 0.9601 .
C28 H28F 0.9598 .
C29 C30 1.358(10) .
C29 C40 1.482(10) .
C29 H29A 0.9500 .
C30 C31 1.512(10) .
C30 H30A 0.9500 .
C31 C32 1.474(9) .
C31 H31A 0.9900 .
C31 H31B 0.9900 .
C32 C33 1.509(9) .
C32 H32A 0.9900 .
C32 H32B 0.9900 .
C33 C34 1.526(10) .
C33 H33A 0.9900 .
C33 H33B 0.9900 .
C34 C35 1.533(10) .
C34 H34A 0.9900 .
C34 H34B 0.9900 .
C35 C36 1.527(10) .
C35 H35A 0.9900 .
C35 H35B 0.9900 .
C36 C37 1.524(9) .
C36 H36A 0.9900 .
C36 H36B 0.9900 .
C37 C38 1.512(10) .
C37 H37A 0.9900 .
C37 H37B 0.9900 .
C38 C39 1.493(9) .
C38 H38A 0.9900 .
C38 H38B 0.9900 .
C39 C40 1.456(9) .
C39 H39A 0.9900 .
C39 H39B 0.9900 .
C40 H40A 0.9900 .
C40 H40B 0.9900 .
C29A C30A 1.317(10) .
C29A C40A 1.506(10) .
C29A H29C 0.9500 .
C30A C31A 1.509(11) .
C30A H30C 0.9500 .
C31A C32A 1.511(10) .
C31A H31C 0.9900 .
C31A H31D 0.9900 .
C32A C33A 1.519(9) .
C32A H32C 0.9900 .
C32A H32D 0.9900 .
C33A C34A 1.485(9) .
C33A H33C 0.9900 .
C33A H33D 0.9900 .
C34A C35A 1.522(10) .
C34A H34C 0.9900 .
C34A H34D 0.9900 .
C35A C36A 1.527(10) .
C35A H35C 0.9900 .
C35A H35D 0.9900 .
C36A C37A 1.512(10) .
C36A H36C 0.9900 .
C36A H36D 0.9900 .
C37A C38A 1.516(10) .
C37A H37C 0.9900 .
C37A H37D 0.9900 .
C38A C39A 1.502(10) .
C38A H38C 0.9900 .
C38A H38D 0.9900 .
C39A C40A 1.498(10) .
C39A H39C 0.9900 .
C39A H39D 0.9900 .
C40A H40C 0.9900 .
C40A H40D 0.9900 .
C41 C50 1.504(10) .
C41 C42 1.516(10) .
C41 H41A 0.9900 .
C41 H41B 0.9900 .
C42 C43 1.506(9) .
C42 H42A 0.9900 .
C42 H42B 0.9900 .
C43 C44 1.494(9) .
C43 H43A 0.9900 .
C43 H43B 0.9900 .
C44 C45 1.511(9) .
C44 H44A 0.9900 .
C44 H44B 0.9900 .
C45 C46 1.511(9) .
C45 H45A 0.9900 .
C45 H45B 0.9900 .
C46 C47 1.492(9) .
C46 H46A 0.9900 .
C46 H46B 0.9900 .
C47 C48 1.498(10) .
C47 H47A 0.9900 .
C47 H47B 0.9900 .
C48 C49 1.518(10) .
C48 H48A 0.9900 .
C48 H48B 0.9900 .
C49 C50 1.498(10) .
C49 H49A 0.9900 .
C49 H49B 0.9900 .
C50 H50A 0.9900 .
C50 H50B 0.9900 .

loop_
_geom_torsion_atom_site_label_1
_geom_torsion_atom_site_label_2
_geom_torsion_atom_site_label_3
_geom_torsion_atom_site_label_4
_geom_torsion
_geom_torsion_site_symmetry_1
_geom_torsion_site_symmetry_4
C6 C1 C2 C3 0.7(6) . .
C9 C1 C2 C3 179.4(3) . .
C1 C2 C3 C4 -1.7(5) . .
C1 C2 C3 C19 176.8(4) . .
C2 C3 C4 C5 2.0(5) . .
C19 C3 C4 C5 -176.5(3) . .
C2 C3 C4 C8 -179.2(3) . .
C19 C3 C4 C8 2.4(5) . .
C3 C4 C5 C6 -1.5(5) . .
C8 C4 C5 C6 179.7(3) . .
C3 C4 C5 C5 179.8(3) . 3_556
C8 C4 C5 C5 0.9(6) . 3_556
C2 C1 C6 C7 179.7(3) . .
C9 C1 C6 C7 1.0(5) . .
C2 C1 C6 C5 0.0(5) . .
C9 C1 C6 C5 -178.7(3) . .
C4 C5 C6 C1 0.4(5) . .
C5 C5 C6 C1 179.2(3) 3_556 .
C4 C5 C6 C7 -179.3(3) . .
C5 C5 C6 C7 -0.5(5) 3_556 .
C1 C6 C7 C8 179.7(3) . 3_556
C5 C6 C7 C8 -0.6(5) . 3_556
C5 C4 C8 C7 0.2(5) . 3_556
C3 C4 C8 C7 -178.7(3) . 3_556
C2 C1 C9 C10 -91.0(5) . .
C6 C1 C9 C10 87.7(4) . .
C2 C1 C9 C14 89.6(4) . .
C6 C1 C9 C14 -91.7(4) . .
C14 C9 C10 C11 -2.3(6) . .
C1 C9 C10 C11 178.3(4) . .
C14 C9 C10 C16 179.5(4) . .
C1 C9 C10 C16 0.1(6) . .
C9 C10 C11 C12 2.5(7) . .
C16 C10 C11 C12 -179.3(5) . .
C10 C11 C12 C13 -1.9(7) . .
C10 C11 C12 C17 -177.5(5) . .
C11 C12 C13 C14 1.2(6) . .
C17 C12 C13 C14 177.1(4) . .
C12 C13 C14 C9 -1.1(6) . .
C12 C13 C14 C15 -179.3(4) . .
C10 C9 C14 C13 1.6(5) . .
C1 C9 C14 C13 -179.0(4) . .
C10 C9 C14 C15 179.7(3) . .
C1 C9 C14 C15 -0.8(5) . .
C18 O1 C17 C12 -79.4(6) . .
C13 C12 C17 O1 143.6(5) . .
C11 C12 C17 O1 -40.9(8) . .
C4 C3 C19 C20 86.1(4) . .
C2 C3 C19 C20 -92.3(4) . .
C4 C3 C19 C24 -93.9(4) . .
C2 C3 C19 C24 87.7(4) . .
C24 C19 C20 C21 1.0(4) . .
C3 C19 C20 C21 -179.0(3) . .
C24 C19 C20 C26 -179.3(3) . .
C3 C19 C20 C26 0.7(4) . .
C19 C20 C21 C22 -0.3(5) . .
C26 C20 C21 C22 180.0(3) . .
C20 C21 C22 C23 -0.6(5) . .
C20 C21 C22 C27 179.9(3) . .
C21 C22 C23 C24 0.7(6) . .
C27 C22 C23 C24 -179.7(4) . .
C22 C23 C24 C19 0.0(6) . .
C22 C23 C24 C25 -179.8(4) . .
C20 C19 C24 C23 -0.8(5) . .
C3 C19 C24 C23 179.2(3) . .
C20 C19 C24 C25 178.9(3) . .
C3 C19 C24 C25 -1.1(4) . .
C28 O2 C27 O2A 43.7(8) . .
C28 O2 C27 C22 -66.5(11) . .
C28 O2A C27 O2 -43.9(7) . .
C28 O2A C27 C22 47.9(12) . .
C21 C22 C27 O2 -57.3(7) . .
C23 C22 C27 O2 123.1(7) . .
C21 C22 C27 O2A -107.8(7) . .
C23 C22 C27 O2A 72.6(8) . .
C27 O2A C28 O2 43.6(7) . .
C27 O2 C28 O2A -43.6(8) . .
C40 C29 C30 C31 159.0(14) . .
C29 C30 C31 C32 102.0(15) . .
C30 C31 C32 C33 -8.9(19) . .
C31 C32 C33 C34 -80(2) . .
C32 C33 C34 C35 163.1(15) . .
C33 C34 C35 C36 -135.5(17) . .
C34 C35 C36 C37 54(2) . .
C35 C36 C37 C38 71(2) . .
C36 C37 C38 C39 -163.1(14) . .
C37 C38 C39 C40 31(3) . .
C38 C39 C40 C29 26(3) . .
C30 C29 C40 C39 84(2) . .
C40A C29A C30A C31A 156.8(19) . .
C29A C30A C31A C32A 103.9(19) . .
C30A C31A C32A C33A -107.7(18) . .
C31A C32A C33A C34A 126.4(18) . .
C32A C33A C34A C35A 12(3) . .
C33A C34A C35A C36A -122(2) . .
C34A C35A C36A C37A 54(3) . .
C35A C36A C37A C38A 65(3) . .
C36A C37A C38A C39A -149.6(19) . .
C37A C38A C39A C40A 130(2) . .
C38A C39A C40A C29A -66(3) . .
C30A C29A C40A C39A 112.9(19) . .
C50 C41 C42 C43 96(3) . .
C41 C42 C43 C44 -49(3) . .
C42 C43 C44 C45 -38(3) . .
C43 C44 C45 C46 123.3(18) . .
C44 C45 C46 C47 -82(3) . .
C45 C46 C47 C48 -29(4) . .
C46 C47 C48 C49 83(4) . .
C47 C48 C49 C50 -77(4) . .
C48 C49 C50 C41 83(4) . .
C42 C41 C50 C49 -100(3) . .
